data_2239152
loop_
_publ_author_name
'Selvarani, V.'
'Neelakantan, M. A.'
'Srinivasan, T.'
'Velmurugan, D.'

_publ_section_title
;
 1-[2-Hydroxy-4-(prop-2-yn-1-yloxy)phenyl]ethanone
;
_journal_coeditor_code SU2668
_journal_issue 1
_journal_name_full 'Acta Crystallographica Section E'
_journal_page_first o24
_journal_paper_doi 10.1107/S1600536813032613
_journal_volume 70
_journal_year 2014
_chemical_formula_iupac 'C11 H10 O3'
_chemical_formula_moiety 'C11 H10 O3'
_chemical_formula_sum 'C11 H10 O3'
_chemical_formula_weight 190.19
_chemical_name_systematic
;
1-[2-Hydroxy-4-(prop-2-yn-1-yloxy)phenyl]ethan-one
;
_space_group_IT_number 14
_symmetry_cell_setting monoclinic
_symmetry_space_group_name_Hall '-P 2yn'
_symmetry_space_group_name_H-M 'P 1 21/n 1'
_atom_sites_solution_hydrogens geom
_atom_sites_solution_primary direct
_atom_sites_solution_secondary difmap
_audit_creation_method SHELXL-97
_cell_angle_alpha 90.00
_cell_angle_beta 97.257(2)
_cell_angle_gamma 90.00
_cell_formula_units_Z 4
_cell_length_a 4.9975(2)
_cell_length_b 10.4305(4)
_cell_length_c 18.8467(7)
_cell_measurement_reflns_used 2451
_cell_measurement_temperature 293(2)
_cell_measurement_theta_max 28.44
_cell_measurement_theta_min 2.18
_cell_volume 974.54(7)
_computing_cell_refinement 'SAINT (Bruker, 2008)'
_computing_data_collection 'APEX2 (Bruker, 2008)'
_computing_data_reduction 'SAINT (Bruker, 2008)'
_computing_molecular_graphics 'ORTEP-3 for Windows (Farrugia, 2012) and Mercury (Macrae <i>et al.</i>, 2008)'
_computing_publication_material 'SHELXL97 (Sheldrick, 2008) and PLATON (Spek, 2009)'
_computing_structure_refinement 'SHELXL97 (Sheldrick, 2008)'
_computing_structure_solution 'SHELXS97 (Sheldrick, 2008)'
_diffrn_ambient_temperature 293(2)
_diffrn_measured_fraction_theta_full 0.998
_diffrn_measured_fraction_theta_max 0.998
_diffrn_measurement_device_type 'Bruker SMART APEXII area-detector'
_diffrn_measurement_method '\w and \f scans'
_diffrn_radiation_monochromator graphite
_diffrn_radiation_source 'fine-focus sealed tube'
_diffrn_radiation_type MoK\a
_diffrn_radiation_wavelength 0.71073
_diffrn_reflns_av_R_equivalents 0.0205
_diffrn_reflns_av_sigmaI/netI 0.0176
_diffrn_reflns_limit_h_max 6
_diffrn_reflns_limit_h_min -6
_diffrn_reflns_limit_k_max 13
_diffrn_reflns_limit_k_min -13
_diffrn_reflns_limit_l_max 25
_diffrn_reflns_limit_l_min -25
_diffrn_reflns_number 9316
_diffrn_reflns_theta_full 28.44
_diffrn_reflns_theta_max 28.44
_diffrn_reflns_theta_min 2.18
_exptl_absorpt_coefficient_mu 0.095
_exptl_absorpt_correction_T_max 0.9813
_exptl_absorpt_correction_T_min 0.9677
_exptl_absorpt_correction_type multi-scan
_exptl_absorpt_process_details '(<i>SADABS</i>; Bruker, 2008)'
_exptl_crystal_colour Colourless
_exptl_crystal_density_diffrn 1.296
_exptl_crystal_density_method 'not measured'
_exptl_crystal_description Block
_exptl_crystal_F_000 400
_exptl_crystal_size_max 0.35
_exptl_crystal_size_mid 0.30
_exptl_crystal_size_min 0.20
_refine_diff_density_max 0.172
_refine_diff_density_min -0.205
_refine_ls_extinction_coef 0.020(4)
_refine_ls_extinction_expression Fc^*^=kFc[1+0.001xFc^2^\l^3^/sin(2\q)]^-1/4^
_refine_ls_extinction_method 'SHELXL97 (Sheldrick, 2008)'
_refine_ls_goodness_of_fit_ref 1.047
_refine_ls_hydrogen_treatment mixed
_refine_ls_matrix_type full
_refine_ls_number_parameters 138
_refine_ls_number_reflns 2451
_refine_ls_number_restraints 3
_refine_ls_restrained_S_all 1.046
_refine_ls_R_factor_all 0.0567
_refine_ls_R_factor_gt 0.0429
_refine_ls_shift/su_max 0.000
_refine_ls_shift/su_mean 0.000
_refine_ls_structure_factor_coef Fsqd
_refine_ls_weighting_details 'calc w=1/[\s^2^(Fo^2^)+(0.0637P)^2^+0.1394P] where P=(Fo^2^+2Fc^2^)/3'
_refine_ls_weighting_scheme calc
_refine_ls_wR_factor_gt 0.1175
_refine_ls_wR_factor_ref 0.1298
_reflns_number_gt 1898
_reflns_number_total 2451
_reflns_threshold_expression I>2sigma(I)
_cod_data_source_file su2668sup1.cif
_cod_data_source_block I
_cod_original_sg_symbol_H-M 'P 21/n'
_cod_database_code 2239152
_cod_database_fobs_code 2239152

loop_
_symmetry_equiv_pos_as_xyz
'x, y, z'
'-x+1/2, y+1/2, -z+1/2'
'-x, -y, -z'
'x-1/2, -y-1/2, z-1/2'

loop_
_atom_site_type_symbol
_atom_site_label
_atom_site_fract_x
_atom_site_fract_y
_atom_site_fract_z
_atom_site_U_iso_or_equiv
_atom_site_adp_type
_atom_site_calc_flag
_atom_site_refinement_flags
_atom_site_occupancy
_atom_site_symmetry_multiplicity
C C1 0.9425(3) 0.69719(11) 0.08613(7) 0.0455(3) Uani d . 1 1
C C2 0.9120(2) 0.81055(10) 0.12463(6) 0.0421(3) Uani d . 1 1
C C3 1.0579(3) 0.91806(11) 0.10720(6) 0.0475(3) Uani d . 1 1
H H3 1.0417 0.9941 0.1320 0.057 Uiso calc R 1 1
C C4 1.2229(3) 0.91474(11) 0.05494(7) 0.0506(3) Uani d . 1 1
H H4 1.3186 0.9874 0.0446 0.061 Uiso calc R 1 1
C C5 1.2467(3) 0.80135(11) 0.01728(6) 0.0446(3) Uani d . 1 1
C C6 1.1094(3) 0.69245(11) 0.03266(6) 0.0468(3) Uani d . 1 1
H H6 1.1283 0.6169 0.0076 0.056 Uiso calc R 1 1
C C7 0.7340(3) 0.81464(12) 0.18017(6) 0.0485(3) Uani d . 1 1
C C8 0.7041(4) 0.93600(15) 0.22030(9) 0.0632(4) Uani d D 1 1
H H8A 0.595(4) 0.9292(18) 0.2554(11) 0.095 Uiso d D 1 1
H H8B 0.648(4) 1.005(2) 0.1896(10) 0.095 Uiso d D 1 1
H H8C 0.872(4) 0.9636(19) 0.2446(10) 0.095 Uiso d D 1 1
C C9 1.4462(3) 0.69606(12) -0.07557(7) 0.0527(3) Uani d . 1 1
H H9A 1.2727 0.6639 -0.0972 0.063 Uiso calc R 1 1
H H9B 1.5342 0.6298 -0.0449 0.063 Uiso calc R 1 1
C C10 1.6120(3) 0.73056(13) -0.13064(7) 0.0546(3) Uani d . 1 1
C C11 1.7405(3) 0.75594(16) -0.17657(8) 0.0680(4) Uani d . 1 1
H H11 1.8424 0.7761 -0.2130 0.082 Uiso calc R 1 1
O O1 0.8072(2) 0.58946(8) 0.09853(6) 0.0691(4) Uani d . 1 1
H H1 0.7187 0.6017 0.1317 0.104 Uiso calc R 1 1
O O2 0.6074(2) 0.71799(10) 0.19459(5) 0.0624(3) Uani d . 1 1
O O3 1.4107(2) 0.80891(8) -0.03494(5) 0.0574(3) Uani d . 1 1

loop_
_atom_site_aniso_label
_atom_site_aniso_U_11
_atom_site_aniso_U_22
_atom_site_aniso_U_33
_atom_site_aniso_U_12
_atom_site_aniso_U_13
_atom_site_aniso_U_23
C1 0.0506(7) 0.0372(5) 0.0508(6) -0.0075(5) 0.0149(5) 0.0001(4)
C2 0.0460(6) 0.0395(5) 0.0418(5) -0.0015(5) 0.0098(5) 0.0009(4)
C3 0.0570(7) 0.0372(5) 0.0501(6) -0.0056(5) 0.0140(5) -0.0060(4)
C4 0.0595(8) 0.0385(6) 0.0569(7) -0.0126(5) 0.0196(6) -0.0035(5)
C5 0.0457(7) 0.0431(6) 0.0472(6) -0.0071(5) 0.0149(5) -0.0022(4)
C6 0.0531(7) 0.0370(5) 0.0531(6) -0.0072(5) 0.0177(6) -0.0073(4)
C7 0.0549(8) 0.0484(6) 0.0438(6) 0.0027(5) 0.0127(5) 0.0033(5)
C8 0.0781(11) 0.0589(8) 0.0572(8) 0.0039(8) 0.0270(8) -0.0065(6)
C9 0.0567(8) 0.0491(7) 0.0558(7) -0.0084(6) 0.0200(6) -0.0096(5)
C10 0.0569(8) 0.0544(7) 0.0553(7) -0.0037(6) 0.0179(6) -0.0085(6)
C11 0.0790(11) 0.0666(9) 0.0649(8) -0.0040(8) 0.0339(8) -0.0095(7)
O1 0.0912(8) 0.0423(5) 0.0835(7) -0.0214(5) 0.0488(6) -0.0082(4)
O2 0.0751(7) 0.0571(6) 0.0612(6) -0.0077(5) 0.0334(5) 0.0043(4)
O3 0.0673(6) 0.0475(5) 0.0644(6) -0.0165(4) 0.0354(5) -0.0110(4)

loop_
_atom_type_symbol
_atom_type_description
_atom_type_scat_dispersion_real
_atom_type_scat_dispersion_imag
_atom_type_scat_source
C C 0.0033 0.0016 'International Tables Vol C Tables 4.2.6.8 and 6.1.1.4'
H H 0.0000 0.0000 'International Tables Vol C Tables 4.2.6.8 and 6.1.1.4'
O O 0.0106 0.0060 'International Tables Vol C Tables 4.2.6.8 and 6.1.1.4'

loop_
_geom_angle_atom_site_label_1
_geom_angle_atom_site_label_2
_geom_angle_atom_site_label_3
_geom_angle
O1 C1 C6 117.20(10)
O1 C1 C2 121.51(11)
C6 C1 C2 121.27(10)
C3 C2 C1 117.34(11)
C3 C2 C7 121.92(10)
C1 C2 C7 120.75(10)
C4 C3 C2 122.03(10)
C4 C3 H3 119.0
C2 C3 H3 119.0
C3 C4 C5 119.24(10)
C3 C4 H4 120.4
C5 C4 H4 120.4
O3 C5 C6 124.19(10)
O3 C5 C4 114.68(10)
C6 C5 C4 121.13(10)
C5 C6 C1 118.99(10)
C5 C6 H6 120.5
C1 C6 H6 120.5
O2 C7 C2 120.59(11)
O2 C7 C8 119.53(12)
C2 C7 C8 119.89(11)
C7 C8 H8A 114.1(12)
C7 C8 H8B 112.2(12)
H8A C8 H8B 110.2(17)
C7 C8 H8C 111.3(12)
H8A C8 H8C 104.4(16)
H8B C8 H8C 103.9(17)
O3 C9 C10 107.45(10)
O3 C9 H9A 110.2
C10 C9 H9A 110.2
O3 C9 H9B 110.2
C10 C9 H9B 110.2
H9A C9 H9B 108.5
C11 C10 C9 177.83(15)
C10 C11 H11 180.0
C1 O1 H1 109.5
C5 O3 C9 117.87(9)

loop_
_geom_bond_atom_site_label_1
_geom_bond_atom_site_label_2
_geom_bond_distance
C1 O1 1.3469(14)
C1 C6 1.3879(16)
C1 C2 1.4056(16)
C2 C3 1.3991(16)
C2 C7 1.4573(16)
C3 C4 1.3627(17)
C3 H3 0.9300
C4 C5 1.3920(16)
C4 H4 0.9300
C5 O3 1.3602(14)
C5 C6 1.3765(16)
C6 H6 0.9300
C7 O2 1.2384(15)
C7 C8 1.4918(18)
C8 H8A 0.91(2)
C8 H8B 0.94(2)
C8 H8C 0.95(2)
C9 O3 1.4275(14)
C9 C10 1.4529(18)
C9 H9A 0.9700
C9 H9B 0.9700
C10 C11 1.1712(19)
C11 H11 0.9300
O1 H1 0.8200

loop_
_geom_hbond_atom_site_label_D
_geom_hbond_atom_site_label_H
_geom_hbond_atom_site_label_A
_geom_hbond_site_symmetry_A
_geom_hbond_distance_DH
_geom_hbond_distance_HA
_geom_hbond_distance_DA
_geom_hbond_angle_DHA
O1 H1 O2 . 0.82 1.83 2.5551(14) 146
C4 H4 O3 3_875 0.93 2.54 3.4609(16) 172
C11 H11 O2 4_775 0.93 2.32 3.2337(18) 168

loop_
_geom_torsion_atom_site_label_1
_geom_torsion_atom_site_label_2
_geom_torsion_atom_site_label_3
_geom_torsion_atom_site_label_4
_geom_torsion
O1 C1 C2 C3 -179.06(12)
C6 C1 C2 C3 -0.40(19)
O1 C1 C2 C7 0.7(2)
C6 C1 C2 C7 179.39(12)
C1 C2 C3 C4 0.3(2)
C7 C2 C3 C4 -179.52(12)
C2 C3 C4 C5 0.4(2)
C3 C4 C5 O3 178.37(12)
C3 C4 C5 C6 -0.9(2)
O3 C5 C6 C1 -178.44(12)
C4 C5 C6 C1 0.8(2)
O1 C1 C6 C5 178.60(12)
C2 C1 C6 C5 -0.1(2)
C3 C2 C7 O2 -179.90(12)
C1 C2 C7 O2 0.3(2)
C3 C2 C7 C8 -0.1(2)
C1 C2 C7 C8 -179.89(13)
C6 C5 O3 C9 -1.1(2)
C4 C5 O3 C9 179.62(12)
C10 C9 O3 C5 175.97(12)
